data_4350768
loop_
_publ_author_name
'Wang, Kang'
'Zeng, Suyuan'
'Wang, Hailong'
'Dou, Jianmin'
'Jiang, Jianzhuang'

_publ_section_title
;
 Magneto-chiral dichroism in chiral mixed (phthalocyaninato)(porphyrinato)
 rare earth triple-decker SMMs
;
_journal_issue 2
_journal_name_full 'Inorganic Chemistry Frontiers'
_journal_page_first 167
_journal_paper_doi 10.1039/c3qi00097d
_journal_volume 1
_journal_year 2014
_chemical_formula_sum 'C242 H151 Cl8 N16 O8 Y2'
_chemical_formula_weight 3872.21
_space_group_IT_number 5
_space_group_name_Hall 'C 2y'
_space_group_name_H-M_alt 'C 1 2 1'
_symmetry_cell_setting monoclinic
_symmetry_space_group_name_Hall 'C 2y'
_symmetry_space_group_name_H-M 'C 1 2 1'
_atom_sites_solution_hydrogens geom
_atom_sites_solution_primary direct
_atom_sites_solution_secondary difmap
_audit_creation_method SHELXL-97
_cell_angle_alpha 90.00
_cell_angle_beta 94.2090(10)
_cell_angle_gamma 90.00
_cell_formula_units_Z 4
_cell_length_a 44.5179(6)
_cell_length_b 22.3153(3)
_cell_length_c 22.6523(2)
_cell_measurement_temperature 123(2)
_cell_volume 22442.8(5)
_computing_cell_refinement
;
CrysAlisPro, Agilent Technologies,
Version 1.171.35.19 (release 27-10-2011 CrysAlis171 .NET)
(compiled Oct 27 2011,15:02:11)
;
_computing_data_collection
;
CrysAlisPro, Agilent Technologies,
Version 1.171.35.19 (release 27-10-2011 CrysAlis171 .NET)
(compiled Oct 27 2011,15:02:11)
;
_computing_data_reduction
;
CrysAlisPro, Agilent Technologies,
Version 1.171.35.19 (release 27-10-2011 CrysAlis171 .NET)
(compiled Oct 27 2011,15:02:11)
;
_computing_structure_refinement 'SHELXL-97 (Sheldrick, 1997)'
_computing_structure_solution 'SHELXS-97 (Sheldrick, 1990)'
_diffrn_ambient_temperature 123(2)
_diffrn_detector_area_resol_mean 16.2141
_diffrn_measured_fraction_theta_full 0.997
_diffrn_measured_fraction_theta_max 0.997
_diffrn_measurement_device_type 'Xcalibur, Eos, Gemini'
_diffrn_radiation_monochromator graphite
_diffrn_radiation_source 'Enhance (Cu) X-ray Source'
_diffrn_radiation_type CuK\a
_diffrn_radiation_wavelength 1.54178
_diffrn_reflns_av_R_equivalents 0.0221
_diffrn_reflns_av_sigmaI/netI 0.0441
_diffrn_reflns_limit_h_max 50
_diffrn_reflns_limit_h_min -49
_diffrn_reflns_limit_k_max 25
_diffrn_reflns_limit_k_min -22
_diffrn_reflns_limit_l_max 21
_diffrn_reflns_limit_l_min -25
_diffrn_reflns_number 36591
_diffrn_reflns_theta_full 60.00
_diffrn_reflns_theta_max 60.00
_diffrn_reflns_theta_min 3.00
_diffrn_standards_number 40955
_exptl_absorpt_coefficient_mu 2.024
_exptl_absorpt_correction_T_max 1.00000
_exptl_absorpt_correction_T_min 0.75233
_exptl_absorpt_correction_type multi-scan
_exptl_crystal_colour green
_exptl_crystal_density_diffrn 1.146
_exptl_crystal_density_method 'not measured'
_exptl_crystal_description block
_exptl_crystal_F_000 7972
_exptl_crystal_size_max 0.26
_exptl_crystal_size_mid 0.24
_exptl_crystal_size_min 0.22
_refine_diff_density_max 2.874
_refine_diff_density_min -2.522
_refine_diff_density_rms 0.171
_refine_ls_abs_structure_details 'Flack H D (1983), Acta Cryst. A39, 876-881'
_refine_ls_abs_structure_Flack 0.014(13)
_refine_ls_extinction_method none
_refine_ls_goodness_of_fit_ref 1.211
_refine_ls_hydrogen_treatment constr
_refine_ls_matrix_type fullcycle
_refine_ls_number_parameters 2414
_refine_ls_number_reflns 23932
_refine_ls_number_restraints 7
_refine_ls_restrained_S_all 1.211
_refine_ls_R_factor_all 0.1090
_refine_ls_R_factor_gt 0.1046
_refine_ls_shift/su_max 0.002
_refine_ls_shift/su_mean 0.000
_refine_ls_structure_factor_coef Fsqd
_refine_ls_weighting_details 'calc w=1/[\s^2^(Fo^2^)+(0.2600P)^2^+0.0000P] where P=(Fo^2^+2Fc^2^)/3'
_refine_ls_weighting_scheme calc
_refine_ls_wR_factor_gt 0.3018
_refine_ls_wR_factor_ref 0.3160
_reflns_number_gt 22626
_reflns_number_total 23932
_reflns_threshold_expression >2sigma(I)
_cod_data_source_file c3qi00097d.txt
_cod_data_source_block 1
_cod_original_sg_symbol_H-M 'C 2'
_cod_database_code 4350768

loop_
_symmetry_equiv_pos_as_xyz
'x, y, z'
'-x, y, -z'
'x+1/2, y+1/2, z'
'-x+1/2, y+1/2, -z'

loop_
_atom_site_label
_atom_site_type_symbol
_atom_site_fract_x
_atom_site_fract_y
_atom_site_fract_z
_atom_site_U_iso_or_equiv
_atom_site_adp_type
_atom_site_occupancy
_atom_site_symmetry_multiplicity
_atom_site_calc_flag
_atom_site_refinement_flags
C1F C 0.1083(6) 1.0010(13) 0.8614(6) 0.240 Uani 1 1 d GD
C2F C 0.0952(5) 1.0217(11) 0.9113(8) 0.180 Uani 1 1 d GD
H2F H 0.0806 1.0529 0.9078 0.216 Uiso 1 1 calc R
C3F C 0.1032(5) 0.9966(11) 0.9664(7) 0.149 Uani 1 1 d G
H3F H 0.0942 1.0107 1.0005 0.179 Uiso 1 1 calc R
C4F C 0.1245(5) 0.9509(11) 0.9715(7) 0.150 Uani 1 1 d G
H4F H 0.1300 0.9337 1.0092 0.181 Uiso 1 1 calc R
C5F C 0.1377(5) 0.9303(11) 0.9216(9) 0.155 Uani 1 1 d G
H5F H 0.1522 0.8990 0.9251 0.186 Uiso 1 1 calc R
C6F C 0.1296(6) 0.9554(13) 0.8666(7) 0.276 Uani 1 1 d GD
H6F H 0.1386 0.9413 0.8324 0.332 Uiso 1 1 calc R
C164 C 0.19842(19) 0.2625(4) -0.0652(4) 0.029 Uani 1 1 d .
H16 H 0.2007 0.2340 -0.0957 0.035 Uiso 1 1 calc R
C1E C 0.9442(3) 0.4407(6) 0.2143(5) 0.099 Uani 1 1 d G
C2E C 0.9601(3) 0.3871(6) 0.2146(5) 0.081 Uani 1 1 d G
H2E H 0.9582 0.3613 0.1812 0.097 Uiso 1 1 calc R
C3E C 0.9789(3) 0.3713(6) 0.2639(6) 0.091 Uani 1 1 d G
H3E H 0.9898 0.3347 0.2642 0.109 Uiso 1 1 calc R
C4E C 0.9817(3) 0.4090(7) 0.3129(5) 0.113 Uani 1 1 d G
H4E H 0.9945 0.3982 0.3465 0.135 Uiso 1 1 calc R
C5E C 0.9657(4) 0.4626(7) 0.3125(5) 0.145 Uani 1 1 d G
H5E H 0.9677 0.4884 0.3459 0.174 Uiso 1 1 calc R
C6E C 0.9470(3) 0.4784(6) 0.2632(7) 0.102 Uani 1 1 d G
H6E H 0.9361 0.5150 0.2629 0.123 Uiso 1 1 calc R
C163 C 0.19592(19) 0.3235(4) -0.0715(4) 0.029 Uani 1 1 d .
H16A H 0.1970 0.3453 -0.1073 0.035 Uiso 1 1 calc R
C1C C 0.1700(4) 0.0918(13) 0.4945(8) 0.138 Uani 1 1 d G
C2C C 0.1588(5) 0.1404(10) 0.4613(10) 0.149 Uani 1 1 d G
H2C H 0.1653 0.1798 0.4715 0.179 Uiso 1 1 calc R
C3C C 0.1381(5) 0.1312(12) 0.4132(9) 0.153 Uani 1 1 d G
H3C H 0.1305 0.1644 0.3905 0.183 Uiso 1 1 calc R
C4C C 0.1286(5) 0.0735(14) 0.3982(9) 0.172 Uani 1 1 d G
H4C H 0.1145 0.0672 0.3653 0.206 Uiso 1 1 calc R
C5C C 0.1398(7) 0.0249(11) 0.4315(13) 0.289 Uani 1 1 d G
H5C H 0.1333 -0.0145 0.4212 0.347 Uiso 1 1 calc R
C6C C 0.1605(6) 0.0341(11) 0.4796(11) 0.179 Uani 1 1 d G
H6C H 0.1681 0.0009 0.5023 0.215 Uiso 1 1 calc R
C195 C 0.20485(18) 0.4916(4) 0.2502(4) 0.027 Uani 1 1 d .
C196 C 0.2333(2) 0.5095(4) 0.2753(4) 0.031 Uani 1 1 d .
H19 H 0.2510 0.4906 0.2632 0.037 Uiso 1 1 calc R
C54 C 0.12129(17) 0.2852(4) -0.0597(3) 0.024 Uani 1 1 d .
C30 C 0.0188(2) 0.2089(5) -0.1916(4) 0.035 Uani 1 1 d .
C7C C 0.1918(6) 0.0925(15) 0.5431(13) 0.134 Uani 1 1 d .
H7CA H 0.1954 0.0515 0.5574 0.201 Uiso 1 1 calc R
H7CC H 0.1845 0.1171 0.5749 0.201 Uiso 1 1 calc R
H7CB H 0.2106 0.1094 0.5306 0.201 Uiso 1 1 calc R
C59 C 0.12550(18) 0.2253(4) -0.0453(4) 0.026 Uani 1 1 d .
C200 C 0.1795(2) 0.5230(5) 0.2653(4) 0.034 Uani 1 1 d .
H20 H 0.1603 0.5133 0.2466 0.040 Uiso 1 1 calc R
C29 C 0.0010(2) 0.2439(5) -0.1607(4) 0.039 Uani 1 1 d .
H29 H -0.0177 0.2578 -0.1786 0.047 Uiso 1 1 calc R
C7E C 0.9217(4) 0.4582(10) 0.1588(9) 0.092 Uani 1 1 d .
H7EB H 0.9122 0.4968 0.1662 0.138 Uiso 1 1 calc R
H7EA H 0.9062 0.4273 0.1526 0.138 Uiso 1 1 calc R
H7EC H 0.9330 0.4614 0.1233 0.138 Uiso 1 1 calc R
C198 C 0.2105(2) 0.5811(5) 0.3346(4) 0.037 Uani 1 1 d .
C199 C 0.1819(2) 0.5678(5) 0.3068(4) 0.035 Uani 1 1 d .
H19A H 0.1645 0.5894 0.3167 0.042 Uiso 1 1 calc R
C70 C 0.14462(18) 0.3116(5) 0.3091(4) 0.029 Uani 1 1 d .
C31 C 0.0461(2) 0.1891(5) -0.1671(5) 0.044 Uani 1 1 d .
H31 H 0.0588 0.1652 -0.1895 0.053 Uiso 1 1 calc R
C168 C 0.21676(19) 0.1272(5) 0.1095(4) 0.031 Uani 1 1 d .
H16B H 0.2199 0.0912 0.0885 0.037 Uiso 1 1 calc R
C197 C 0.2358(2) 0.5541(5) 0.3169(4) 0.037 Uani 1 1 d .
H19B H 0.2550 0.5662 0.3334 0.045 Uiso 1 1 calc R
C46 C 0.11965(18) 0.4855(4) 0.1124(4) 0.025 Uani 1 1 d .
C78 C 0.0791(2) 0.6984(5) 0.1059(5) 0.043 Uani 1 1 d .
H78 H 0.0744 0.6743 0.1385 0.051 Uiso 1 1 calc R
C34 C 0.0270(6) 0.0532(15) 0.1748(12) 0.121 Uani 1 1 d .
H34 H 0.0121 0.0831 0.1666 0.145 Uiso 1 1 calc R
C38 C 0.0790(4) 0.0275(9) 0.1912(8) 0.079 Uani 1 1 d .
H38 H 0.0994 0.0401 0.1964 0.095 Uiso 1 1 calc R
C37 C 0.0721(6) -0.0270(14) 0.1979(11) 0.118 Uani 1 1 d .
H37 H 0.0876 -0.0558 0.2045 0.141 Uiso 1 1 calc R
C36 C 0.0397(5) -0.0472(11) 0.1959(10) 0.099 Uani 1 1 d .
C75 C 0.13994(19) 0.3720(4) 0.2958(4) 0.027 Uani 1 1 d .
C51 C 0.11680(18) 0.4693(4) 0.0530(4) 0.024 Uani 1 1 d .
C1A C 0.2080(5) 0.7552(12) 0.5577(10) 0.142 Uani 1 1 d G
C2A C 0.1875(5) 0.7087(10) 0.5479(9) 0.134 Uani 1 1 d G
H2A H 0.1891 0.6823 0.5154 0.161 Uiso 1 1 calc R
C3A C 0.1645(5) 0.7010(13) 0.5856(13) 0.173 Uani 1 1 d G
H3A H 0.1505 0.6692 0.5790 0.208 Uiso 1 1 calc R
C4A C 0.1621(7) 0.7397(19) 0.6331(14) 0.464 Uani 1 1 d G
H4A H 0.1465 0.7344 0.6589 0.557 Uiso 1 1 calc R
C5A C 0.1827(8) 0.7862(17) 0.6429(13) 0.468 Uani 1 1 d G
H5A H 0.1811 0.8126 0.6754 0.561 Uiso 1 1 calc R
C6A C 0.2056(6) 0.7939(11) 0.6052(12) 0.153 Uani 1 1 d G
H6A H 0.2197 0.8257 0.6118 0.184 Uiso 1 1 calc R
C79 C 0.0595(3) 0.7414(7) 0.0844(6) 0.060 Uani 1 1 d .
H79 H 0.0413 0.7478 0.1030 0.072 Uiso 1 1 calc R
C131 C 0.2908(3) -0.1716(6) 0.2184(6) 0.057 Uani 1 1 d .
H13 H 0.3099 -0.1907 0.2196 0.068 Uiso 1 1 calc R
C76 C 0.13148(18) 0.3750(4) 0.2325(4) 0.023 Uani 1 1 d .
C103 C 0.1026(4) 0.1246(10) -0.4327(8) 0.085 Uani 1 1 d .
H10 H 0.1113 0.0958 -0.4572 0.101 Uiso 1 1 calc R
C62 C 0.14221(18) 0.1114(4) 0.1362(4) 0.025 Uani 1 1 d .
C7A C 0.2335(10) 0.767(3) 0.522(2) 0.216 Uani 1 1 d .
H7AC H 0.2455 0.8000 0.5390 0.324 Uiso 1 1 calc R
H7AA H 0.2260 0.7767 0.4813 0.324 Uiso 1 1 calc R
H7AB H 0.2461 0.7306 0.5212 0.324 Uiso 1 1 calc R
C68 C 0.13991(18) 0.1901(4) 0.2012(4) 0.025 Uani 1 1 d .
C171 C 0.2170(2) 0.2221(5) 0.2360(4) 0.032 Uani 1 1 d .
C61 C 0.13344(18) 0.1670(4) 0.1066(4) 0.025 Uani 1 1 d .
C1D C 0.0646(3) 0.6506(13) 0.7296(7) 0.196 Uani 1 1 d GD
C2D C 0.0929(4) 0.6347(13) 0.7125(6) 0.146 Uani 1 1 d GD
H2D H 0.0960 0.6296 0.6718 0.176 Uiso 1 1 calc R
C3D C 0.1166(3) 0.6262(11) 0.7551(7) 0.141 Uani 1 1 d G
H3D H 0.1360 0.6153 0.7435 0.169 Uiso 1 1 calc R
C4D C 0.1121(3) 0.6337(10) 0.8147(6) 0.105 Uani 1 1 d G
H4D H 0.1283 0.6279 0.8438 0.126 Uiso 1 1 calc R
C5D C 0.0838(4) 0.6496(11) 0.8318(6) 0.150 Uani 1 1 d G
H5D H 0.0807 0.6547 0.8725 0.180 Uiso 1 1 calc R
C6D C 0.0601(3) 0.6581(12) 0.7892(7) 0.158 Uani 1 1 d GD
H6D H 0.0407 0.6690 0.8008 0.190 Uiso 1 1 calc R
C45 C 0.12146(17) 0.4290(4) 0.1449(3) 0.021 Uani 1 1 d .
C52 C 0.11737(18) 0.4048(4) 0.0497(4) 0.024 Uani 1 1 d .
C173 C 0.22194(19) 0.3113(5) 0.3036(4) 0.030 Uani 1 1 d .
H17 H 0.2296 0.2915 0.3387 0.035 Uiso 1 1 calc R
C180 C 0.1939(2) 0.5278(5) -0.1496(4) 0.038 Uani 1 1 d .
C4 C 0.0505(2) 0.4130(5) 0.1698(4) 0.032 Uani 1 1 d .
C159 C 0.19266(19) 0.4998(4) 0.0639(4) 0.029 Uani 1 1 d .
H15 H 0.1922 0.5303 0.0346 0.035 Uiso 1 1 calc R
C8 C 0.0397(2) 0.3649(4) -0.0345(4) 0.031 Uani 1 1 d .
H8 H 0.0361 0.3636 -0.0764 0.038 Uiso 1 1 calc R
C53 C 0.11910(16) 0.3163(4) -0.0042(3) 0.020 Uani 1 1 d .
C146 C 0.1708(2) 0.3894(5) 0.5432(4) 0.033 Uani 1 1 d .
C169 C 0.2218(2) 0.1348(5) 0.1682(4) 0.034 Uani 1 1 d .
H16C H 0.2296 0.1061 0.1962 0.041 Uiso 1 1 calc R
C49 C 0.12030(19) 0.5723(4) 0.0252(4) 0.028 Uani 1 1 d .
C161 C 0.19043(19) 0.4092(4) -0.0022(4) 0.027 Uani 1 1 d .
C183 C 0.20758(19) 0.1420(4) -0.0162(4) 0.027 Uani 1 1 d .
C157 C 0.19480(18) 0.4485(4) 0.1496(4) 0.025 Uani 1 1 d .
C47 C 0.1219(2) 0.5452(4) 0.1293(4) 0.029 Uani 1 1 d .
H47 H 0.1233 0.5560 0.1700 0.035 Uiso 1 1 calc R
C9 C 0.04829(18) 0.3155(4) 0.0038(4) 0.026 Uani 1 1 d .
C67 C 0.1462(2) 0.1269(4) 0.1971(4) 0.030 Uani 1 1 d .
C176 C 0.20144(18) 0.4383(4) 0.2098(4) 0.027 Uani 1 1 d .
C97 C 0.1114(2) 0.2553(5) -0.2640(4) 0.035 Uani 1 1 d .
C147 C 0.1971(2) 0.4166(4) 0.5162(4) 0.031 Uani 1 1 d .
C69 C 0.13904(17) 0.2794(4) 0.2541(3) 0.024 Uani 1 1 d .
C177 C 0.19159(19) 0.4499(4) -0.0553(4) 0.030 Uani 1 1 d .
C172 C 0.21266(19) 0.2839(4) 0.2485(4) 0.029 Uani 1 1 d .
C166 C 0.20190(19) 0.1940(4) 0.0226(4) 0.028 Uani 1 1 d .
C117 C 0.1569(2) -0.0919(5) 0.1621(4) 0.032 Uani 1 1 d .
C21 C 0.02917(19) 0.4916(4) 0.1013(4) 0.027 Uani 1 1 d .
C162 C 0.19132(18) 0.3484(4) -0.0147(4) 0.025 Uani 1 1 d .
C48 C 0.1222(2) 0.5879(4) 0.0864(4) 0.030 Uani 1 1 d .
C116 C 0.1586(2) 0.1661(5) -0.2220(4) 0.033 Uani 1 1 d .
C191 C 0.2716(3) 0.1364(6) 0.3402(5) 0.048 Uani 1 1 d .
H19C H 0.2925 0.1272 0.3442 0.058 Uiso 1 1 calc R
C158 C 0.19543(19) 0.5070(4) 0.1237(4) 0.029 Uani 1 1 d .
H15A H 0.1974 0.5440 0.1444 0.035 Uiso 1 1 calc R
C3 C 0.0445(2) 0.4513(5) 0.2191(4) 0.040 Uani 1 1 d .
H3 H 0.0374 0.4914 0.2180 0.048 Uiso 1 1 calc R
C11 C 0.0513(2) 0.2054(5) 0.0253(4) 0.032 Uani 1 1 d .
C60 C 0.12547(17) 0.2202(4) 0.0186(3) 0.021 Uani 1 1 d .
C55 C 0.12143(18) 0.3038(4) -0.1181(4) 0.030 Uani 1 1 d .
H55 H 0.1183 0.3447 -0.1284 0.037 Uiso 1 1 calc R
C138 C 0.1306(2) 0.3164(5) 0.5348(4) 0.038 Uani 1 1 d .
H13A H 0.1215 0.2832 0.5142 0.046 Uiso 1 1 calc R
C73 C 0.15573(19) 0.3997(4) 0.3943(4) 0.027 Uani 1 1 d .
C56 C 0.12619(19) 0.2614(4) -0.1611(4) 0.029 Uani 1 1 d .
C115 C 0.1871(2) 0.1455(5) -0.1973(4) 0.032 Uani 1 1 d .
H11 H 0.1888 0.1255 -0.1601 0.039 Uiso 1 1 calc R
C182 C 0.16668(19) 0.4573(4) -0.0946(4) 0.028 Uani 1 1 d .
H18 H 0.1488 0.4355 -0.0885 0.033 Uiso 1 1 calc R
C95 C 0.1719(2) 0.6323(5) -0.0415(4) 0.037 Uani 1 1 d .
H95 H 0.1728 0.5925 -0.0562 0.044 Uiso 1 1 calc R
C39 C 0.0612(2) 0.3189(5) 0.3503(4) 0.037 Uani 1 1 d .
C98 C 0.0821(2) 0.2768(5) -0.2793(5) 0.042 Uani 1 1 d .
H98 H 0.0739 0.3062 -0.2548 0.050 Uiso 1 1 calc R
C148 C 0.2269(2) 0.4154(5) 0.5423(4) 0.038 Uani 1 1 d .
C57 C 0.13049(18) 0.1999(4) -0.1462(4) 0.027 Uani 1 1 d .
C106 C 0.1248(2) 0.2133(5) -0.2979(4) 0.035 Uani 1 1 d .
C174 C 0.2178(2) 0.3708(5) 0.2963(4) 0.032 Uani 1 1 d .
H17A H 0.2218 0.4007 0.3257 0.039 Uiso 1 1 calc R
C165 C 0.19691(18) 0.2503(4) -0.0030(4) 0.026 Uani 1 1 d .
C17 C 0.0732(2) 0.1501(5) 0.2727(4) 0.039 Uani 1 1 d .
H17B H 0.0745 0.1098 0.2860 0.047 Uiso 1 1 calc R
C7 C 0.0376(2) 0.4139(4) 0.0010(4) 0.031 Uani 1 1 d .
H7 H 0.0317 0.4532 -0.0111 0.038 Uiso 1 1 calc R
C188 C 0.1876(2) 0.0928(5) -0.0191(4) 0.035 Uani 1 1 d .
H18A H 0.1699 0.0944 0.0019 0.042 Uiso 1 1 calc R
C63 C 0.14853(19) 0.0550(4) 0.1170(4) 0.028 Uani 1 1 d .
H63 H 0.1452 0.0447 0.0764 0.033 Uiso 1 1 calc R
C1 C 0.0609(2) 0.3587(5) 0.2496(4) 0.033 Uani 1 1 d .
C58 C 0.13043(18) 0.1812(4) -0.0881(4) 0.027 Uani 1 1 d .
H58 H 0.1336 0.1404 -0.0775 0.032 Uiso 1 1 calc R
C66 C 0.15682(19) 0.0845(4) 0.2386(4) 0.029 Uani 1 1 d .
H66 H 0.1590 0.0936 0.2796 0.035 Uiso 1 1 calc R
C175 C 0.20640(18) 0.3812(4) 0.2361(4) 0.025 Uani 1 1 d .
C153 C 0.2506(3) 0.4377(6) 0.5087(5) 0.048 Uani 1 1 d .
C71 C 0.15348(18) 0.2943(4) 0.3659(4) 0.028 Uani 1 1 d .
H71 H 0.1558 0.2529 0.3749 0.034 Uiso 1 1 calc R
C137 C 0.1557(2) 0.3440(5) 0.5143(4) 0.034 Uani 1 1 d .
C184 C 0.2332(2) 0.1396(5) -0.0488(4) 0.035 Uani 1 1 d .
H18B H 0.2467 0.1725 -0.0479 0.042 Uiso 1 1 calc R
C14 C 0.0581(2) 0.1500(5) 0.1046(4) 0.038 Uani 1 1 d .
C50 C 0.11737(18) 0.5131(4) 0.0081(4) 0.025 Uani 1 1 d .
H50 H 0.1158 0.5022 -0.0325 0.030 Uiso 1 1 calc R
C136 C 0.2031(2) -0.0376(5) 0.2506(4) 0.037 Uani 1 1 d .
C88 C 0.1683(2) 0.7483(5) 0.0060(4) 0.036 Uani 1 1 d .
C144 C 0.1704(2) 0.4673(5) 0.6235(5) 0.042 Uani 1 1 d .
H14 H 0.1879 0.4857 0.6101 0.050 Uiso 1 1 calc R
C170 C 0.21274(19) 0.1961(4) 0.1800(4) 0.028 Uani 1 1 d .
C28 C 0.0097(2) 0.2598(5) -0.1035(4) 0.035 Uani 1 1 d .
H28 H -0.0032 0.2840 -0.0818 0.042 Uiso 1 1 calc R
C167 C 0.20579(18) 0.1826(4) 0.0836(4) 0.026 Uani 1 1 d .
C96 C 0.1455(2) 0.6540(4) -0.0170(4) 0.032 Uani 1 1 d .
C178 C 0.2173(2) 0.4822(5) -0.0644(4) 0.034 Uani 1 1 d .
H17C H 0.2344 0.4787 -0.0371 0.041 Uiso 1 1 calc R
C27 C 0.0373(2) 0.2409(4) -0.0771(4) 0.031 Uani 1 1 d .
C133 C 0.2593(2) -0.0868(5) 0.2426(4) 0.037 Uani 1 1 d .
C65 C 0.1640(2) 0.0289(4) 0.2178(4) 0.030 Uani 1 1 d .
C150 C 0.2648(3) 0.3859(6) 0.6184(6) 0.053 Uani 1 1 d .
H15B H 0.2698 0.3672 0.6555 0.064 Uiso 1 1 calc R
C44 C 0.0781(2) 0.3609(5) 0.3873(5) 0.041 Uani 1 1 d .
H44 H 0.0944 0.3811 0.3710 0.049 Uiso 1 1 calc R
C64 C 0.15976(19) 0.0136(4) 0.1578(4) 0.029 Uani 1 1 d .
C179 C 0.2184(2) 0.5197(5) -0.1129(5) 0.040 Uani 1 1 d .
H17D H 0.2367 0.5396 -0.1201 0.048 Uiso 1 1 calc R
C19 C 0.0718(2) 0.2506(5) 0.2693(4) 0.034 Uani 1 1 d .
C2 C 0.0514(2) 0.4163(5) 0.2679(5) 0.044 Uani 1 1 d .
H2 H 0.0502 0.4286 0.3078 0.053 Uiso 1 1 calc R
C156 C 0.1918(2) 0.4412(5) 0.4613(4) 0.033 Uani 1 1 d .
C119 C 0.1178(3) -0.1657(6) 0.1653(5) 0.050 Uani 1 1 d .
H11A H 0.0987 -0.1808 0.1512 0.060 Uiso 1 1 calc R
C5 C 0.04362(18) 0.4309(4) 0.1111(4) 0.027 Uani 1 1 d .
C123 C 0.1697(3) -0.2601(7) 0.2959(6) 0.059 Uani 1 1 d .
H12 H 0.1815 -0.2823 0.3251 0.070 Uiso 1 1 calc R
C193 C 0.2224(3) 0.1322(6) 0.3777(5) 0.048 Uani 1 1 d .
H19D H 0.2097 0.1189 0.4071 0.058 Uiso 1 1 calc R
C125 C 0.1648(2) -0.1765(5) 0.2287(4) 0.036 Uani 1 1 d .
C155 C 0.2143(2) 0.4643(5) 0.4283(5) 0.039 Uani 1 1 d .
H15C H 0.2094 0.4814 0.3904 0.047 Uiso 1 1 calc R
C10 C 0.0472(2) 0.2550(4) -0.0135(4) 0.030 Uani 1 1 d .
C20 C 0.0663(2) 0.3090(5) 0.2867(4) 0.034 Uani 1 1 d .
C135 C 0.2289(2) -0.0053(5) 0.2708(5) 0.040 Uani 1 1 d .
C109 C 0.1791(2) 0.2338(5) -0.3627(5) 0.042 Uani 1 1 d .
H10A H 0.1600 0.2458 -0.3802 0.050 Uiso 1 1 calc R
C72 C 0.15894(19) 0.3360(4) 0.4096(4) 0.029 Uani 1 1 d .
C12 C 0.0419(2) 0.1449(5) 0.0082(5) 0.047 Uani 1 1 d .
H12A H 0.0344 0.1316 -0.0299 0.056 Uiso 1 1 calc R
C186 C 0.2191(2) 0.0422(5) -0.0826(5) 0.042 Uani 1 1 d .
C16 C 0.0699(2) 0.1689(5) 0.2130(4) 0.034 Uani 1 1 d .
C77 C 0.1062(2) 0.6899(5) 0.0795(5) 0.041 Uani 1 1 d .
C189 C 0.2293(2) 0.1853(5) 0.2867(4) 0.033 Uani 1 1 d .
C74 C 0.14582(19) 0.4172(4) 0.3376(4) 0.030 Uani 1 1 d .
H74 H 0.1431 0.4583 0.3276 0.036 Uiso 1 1 calc R
C185 C 0.2387(2) 0.0898(5) -0.0818(5) 0.041 Uani 1 1 d .
H18C H 0.2560 0.0882 -0.1041 0.049 Uiso 1 1 calc R
C18 C 0.0743(2) 0.2001(5) 0.3081(5) 0.043 Uani 1 1 d .
H18D H 0.0763 0.2009 0.3501 0.052 Uiso 1 1 calc R
C143 C 0.1572(3) 0.4910(6) 0.6700(5) 0.052 Uani 1 1 d .
H14A H 0.1655 0.5260 0.6885 0.063 Uiso 1 1 calc R
C105 C 0.1076(2) 0.1891(5) -0.3482(5) 0.041 Uani 1 1 d .
C126 C 0.1757(2) -0.1229(5) 0.2047(4) 0.033 Uani 1 1 d .
C187 C 0.1932(2) 0.0432(5) -0.0515(4) 0.039 Uani 1 1 d .
H18E H 0.1798 0.0100 -0.0529 0.047 Uiso 1 1 calc R
C43 C 0.0725(2) 0.3737(5) 0.4439(5) 0.040 Uani 1 1 d .
H43 H 0.0836 0.4035 0.4663 0.048 Uiso 1 1 calc R
C139 C 0.1191(2) 0.3378(5) 0.5853(5) 0.043 Uani 1 1 d .
H13B H 0.1022 0.3186 0.6002 0.051 Uiso 1 1 calc R
C22 C 0.0009(2) 0.5024(5) 0.1216(4) 0.038 Uani 1 1 d .
H22 H -0.0089 0.4713 0.1414 0.045 Uiso 1 1 calc R
C118 C 0.1282(2) -0.1128(5) 0.1422(5) 0.039 Uani 1 1 d .
H11B H 0.1160 -0.0910 0.1134 0.047 Uiso 1 1 calc R
C89 C 0.1682(2) 0.8063(5) 0.0323(5) 0.043 Uani 1 1 d .
H89 H 0.1506 0.8202 0.0494 0.051 Uiso 1 1 calc R
C140 C 0.1319(2) 0.3872(5) 0.6149(5) 0.042 Uani 1 1 d .
C160 C 0.19060(18) 0.4368(4) 0.0545(4) 0.027 Uani 1 1 d .
C130 C 0.2651(3) -0.2013(6) 0.1929(5) 0.054 Uani 1 1 d .
H13C H 0.2672 -0.2395 0.1752 0.065 Uiso 1 1 calc R
C181 C 0.1669(2) 0.4958(5) -0.1431(4) 0.034 Uani 1 1 d .
H18F H 0.1498 0.5003 -0.1704 0.040 Uiso 1 1 calc R
C40 C 0.0388(2) 0.2866(6) 0.3774(5) 0.046 Uani 1 1 d .
H40 H 0.0277 0.2563 0.3557 0.055 Uiso 1 1 calc R
C6 C 0.04602(18) 0.3945(4) 0.0591(4) 0.026 Uani 1 1 d .
C25 C 0.0283(2) 0.5922(5) 0.0621(4) 0.039 Uani 1 1 d .
H25 H 0.0371 0.6233 0.0406 0.047 Uiso 1 1 calc R
C194 C 0.2108(2) 0.1654(5) 0.3309(5) 0.044 Uani 1 1 d .
H19E H 0.1900 0.1752 0.3278 0.053 Uiso 1 1 calc R
C113 C 0.2097(2) 0.1836(5) -0.2828(4) 0.039 Uani 1 1 d .
C86 C 0.1137(2) 0.7251(5) 0.0321(4) 0.036 Uani 1 1 d .
C120 C 0.1349(3) -0.1970(6) 0.2085(5) 0.050 Uani 1 1 d .
C129 C 0.2370(2) -0.1761(5) 0.1932(5) 0.042 Uani 1 1 d .
H12B H 0.2200 -0.1969 0.1754 0.050 Uiso 1 1 calc R
C142 C 0.1308(3) 0.4644(6) 0.6921(5) 0.051 Uani 1 1 d .
H14B H 0.1213 0.4820 0.7240 0.061 Uiso 1 1 calc R
C90 C 0.1931(2) 0.8423(6) 0.0334(5) 0.045 Uani 1 1 d .
H90 H 0.1930 0.8800 0.0529 0.054 Uiso 1 1 calc R
C114 C 0.2122(2) 0.1551(5) -0.2282(4) 0.035 Uani 1 1 d .
H11C H 0.2313 0.1420 -0.2119 0.042 Uiso 1 1 calc R
C26 C 0.0431(2) 0.5377(5) 0.0708(4) 0.035 Uani 1 1 d .
H26 H 0.0624 0.5316 0.0563 0.042 Uiso 1 1 calc R
C112 C 0.2355(3) 0.2001(6) -0.3133(5) 0.047 Uani 1 1 d .
H11D H 0.2549 0.1889 -0.2967 0.057 Uiso 1 1 calc R
C42 C 0.0497(3) 0.3407(6) 0.4675(5) 0.047 Uani 1 1 d .
C192 C 0.2527(3) 0.1180(6) 0.3821(6) 0.055 Uani 1 1 d .
C13 C 0.0458(3) 0.1122(7) 0.0568(5) 0.054 Uani 1 1 d .
H13D H 0.0414 0.0707 0.0599 0.065 Uiso 1 1 calc R
C99 C 0.0657(3) 0.2575(6) -0.3265(5) 0.047 Uani 1 1 d .
H99 H 0.0462 0.2734 -0.3361 0.057 Uiso 1 1 calc R
C108 C 0.1812(2) 0.2016(5) -0.3099(4) 0.032 Uani 1 1 d .
C87 C 0.1430(2) 0.7082(5) 0.0057(4) 0.035 Uani 1 1 d .
C149 C 0.2352(2) 0.3896(5) 0.5971(5) 0.040 Uani 1 1 d .
H14C H 0.2200 0.3742 0.6202 0.048 Uiso 1 1 calc R
C100 C 0.0779(3) 0.2116(6) -0.3635(5) 0.050 Uani 1 1 d .
C132 C 0.2882(3) -0.1148(6) 0.2415(6) 0.054 Uani 1 1 d .
H13E H 0.3057 -0.0940 0.2568 0.064 Uiso 1 1 calc R
C124 C 0.1810(2) -0.2092(6) 0.2742(5) 0.047 Uani 1 1 d .
H12C H 0.2001 -0.1950 0.2897 0.056 Uiso 1 1 calc R
C127 C 0.2044(2) -0.0933(5) 0.2262(4) 0.035 Uani 1 1 d .
C145 C 0.1584(2) 0.4148(5) 0.5940(4) 0.036 Uani 1 1 d .
C41 C 0.0325(3) 0.2984(6) 0.4358(5) 0.051 Uani 1 1 d .
H41 H 0.0168 0.2778 0.4534 0.061 Uiso 1 1 calc R
C107 C 0.15486(19) 0.1906(4) -0.2771(4) 0.029 Uani 1 1 d .
C141 C 0.1197(3) 0.4127(6) 0.6657(5) 0.047 Uani 1 1 d .
H14D H 0.1032 0.3932 0.6819 0.056 Uiso 1 1 calc R
C15 C 0.0635(2) 0.1322(5) 0.1637(5) 0.040 Uani 1 1 d .
C110 C 0.2058(3) 0.2485(7) -0.3901(6) 0.058 Uani 1 1 d .
H11E H 0.2049 0.2704 -0.4261 0.070 Uiso 1 1 calc R
C91 C 0.2196(3) 0.8231(6) 0.0049(5) 0.048 Uani 1 1 d .
H91 H 0.2364 0.8488 0.0031 0.058 Uiso 1 1 calc R
C190 C 0.2594(2) 0.1685(5) 0.2923(5) 0.042 Uani 1 1 d .
H19F H 0.2720 0.1795 0.2621 0.050 Uiso 1 1 calc R
C134 C 0.2559(3) -0.0292(6) 0.2664(5) 0.047 Uani 1 1 d .
H13F H 0.2733 -0.0070 0.2797 0.057 Uiso 1 1 calc R
C84 C 0.0984(3) 0.8007(8) -0.0442(6) 0.069 Uani 1 1 d .
H84 H 0.1168 0.7958 -0.0622 0.082 Uiso 1 1 calc R
C23 C -0.0130(2) 0.5563(5) 0.1141(5) 0.044 Uani 1 1 d .
H23 H -0.0321 0.5631 0.1289 0.053 Uiso 1 1 calc R
C32 C 0.0546(2) 0.2040(5) -0.1107(5) 0.040 Uani 1 1 d .
H32 H 0.0731 0.1889 -0.0933 0.048 Uiso 1 1 calc R
C111 C 0.2335(3) 0.2297(7) -0.3628(6) 0.058 Uani 1 1 d .
H11F H 0.2515 0.2390 -0.3811 0.069 Uiso 1 1 calc R
C24 C 0.0011(2) 0.6011(5) 0.0844(5) 0.043 Uani 1 1 d .
C94 C 0.1957(2) 0.6701(6) -0.0435(5) 0.044 Uani 1 1 d .
H94 H 0.2133 0.6567 -0.0610 0.053 Uiso 1 1 calc R
C33 C 0.0564(3) 0.0682(6) 0.1762(5) 0.051 Uani 1 1 d .
C154 C 0.2438(3) 0.4621(7) 0.4513(6) 0.057 Uani 1 1 d .
H15D H 0.2594 0.4768 0.4289 0.069 Uiso 1 1 calc R
C85 C 0.0941(3) 0.7679(6) 0.0074(5) 0.053 Uani 1 1 d .
C92 C 0.2196(2) 0.7675(5) -0.0190(5) 0.044 Uani 1 1 d .
H92 H 0.2374 0.7540 -0.0359 0.053 Uiso 1 1 calc R
C128 C 0.2329(2) -0.1202(5) 0.2194(4) 0.034 Uani 1 1 d .
C83 C 0.0775(5) 0.8389(11) -0.0697(9) 0.096 Uani 1 1 d .
H83 H 0.0810 0.8595 -0.1053 0.116 Uiso 1 1 calc R
C104 C 0.1183(3) 0.1428(7) -0.3844(6) 0.057 Uani 1 1 d .
H10B H 0.1372 0.1247 -0.3736 0.069 Uiso 1 1 calc R
C101 C 0.0620(4) 0.1901(9) -0.4127(8) 0.081 Uani 1 1 d .
H10C H 0.0424 0.2058 -0.4224 0.097 Uiso 1 1 calc R
C122 C 0.1410(3) -0.2810(7) 0.2763(6) 0.065 Uani 1 1 d .
H12D H 0.1330 -0.3161 0.2929 0.078 Uiso 1 1 calc R
C121 C 0.1254(3) -0.2518(7) 0.2350(6) 0.066 Uani 1 1 d .
H12E H 0.1064 -0.2677 0.2212 0.079 Uiso 1 1 calc R
C151 C 0.2874(4) 0.4092(8) 0.5862(7) 0.071 Uani 1 1 d .
H15E H 0.3078 0.4067 0.6015 0.085 Uiso 1 1 calc R
C93 C 0.1952(2) 0.7295(5) -0.0201(5) 0.042 Uani 1 1 d .
C81 C 0.0446(5) 0.8162(12) 0.0084(11) 0.110 Uani 1 1 d .
H81 H 0.0258 0.8220 0.0251 0.132 Uiso 1 1 calc R
C152 C 0.2805(3) 0.4358(8) 0.5322(7) 0.069 Uani 1 1 d .
H15F H 0.2960 0.4528 0.5109 0.083 Uiso 1 1 calc R
C82 C 0.0503(5) 0.8472(11) -0.0414(10) 0.098 Uani 1 1 d .
H82 H 0.0358 0.8750 -0.0576 0.117 Uiso 1 1 calc R
C80 C 0.0656(3) 0.7759(7) 0.0361(6) 0.066 Uani 1 1 d .
C102 C 0.0729(4) 0.1464(10) -0.4497(9) 0.087 Uani 1 1 d .
H10D H 0.0614 0.1321 -0.4838 0.104 Uiso 1 1 calc R
N1 N 0.06167(15) 0.3590(3) 0.1884(3) 0.024 Uani 1 1 d .
N4 N 0.07135(16) 0.2309(4) 0.2115(3) 0.030 Uani 1 1 d .
N3 N 0.06208(16) 0.2073(4) 0.0832(3) 0.029 Uani 1 1 d .
N2 N 0.05432(15) 0.3357(3) 0.0606(3) 0.024 Uani 1 1 d .
N7 N 0.12221(14) 0.2774(3) 0.0429(3) 0.023 Uani 1 1 d .
N9 N 0.13198(15) 0.2137(3) 0.1455(3) 0.027 Uani 1 1 d .
N11 N 0.13148(15) 0.3179(3) 0.2082(3) 0.025 Uani 1 1 d .
N5 N 0.12038(15) 0.3810(3) 0.1061(3) 0.025 Uani 1 1 d .
N12 N 0.12657(15) 0.4267(3) 0.2037(3) 0.025 Uani 1 1 d .
N6 N 0.11682(15) 0.3761(3) -0.0010(3) 0.021 Uani 1 1 d .
N8 N 0.13001(15) 0.1696(3) 0.0474(3) 0.024 Uani 1 1 d .
N10 N 0.14279(15) 0.2202(3) 0.2524(3) 0.024 Uani 1 1 d .
N14 N 0.19110(14) 0.3024(3) 0.0275(3) 0.024 Uani 1 1 d .
N15 N 0.20215(15) 0.2237(3) 0.1289(3) 0.026 Uani 1 1 d .
N16 N 0.20219(16) 0.3273(3) 0.2071(3) 0.028 Uani 1 1 d .
N13 N 0.19091(16) 0.4053(4) 0.1069(3) 0.027 Uani 1 1 d .
O1 O 0.12595(14) 0.6470(3) 0.1042(3) 0.034 Uani 1 1 d .
O2 O 0.12037(14) 0.6145(3) -0.0186(3) 0.037 Uani 1 1 d .
O3 O 0.12818(13) 0.2826(3) -0.2176(3) 0.029 Uani 1 1 d .
O4 O 0.13371(14) 0.1579(3) -0.1891(3) 0.032 Uani 1 1 d .
O5 O 0.16805(13) -0.0419(3) 0.1363(3) 0.033 Uani 1 1 d .
O6 O 0.17489(13) -0.0130(3) 0.2597(3) 0.029 Uani 1 1 d .
O7 O 0.16893(14) 0.3181(3) 0.4652(3) 0.034 Uani 1 1 d .
O8 O 0.16219(14) 0.4429(3) 0.4363(3) 0.034 Uani 1 1 d .
Cl5 Cl 0.19459(6) 0.58021(13) -0.20681(12) 0.047 Uani 1 1 d .
Cl2 Cl 0.00628(6) 0.18638(14) -0.26428(12) 0.049 Uani 1 1 d .
Cl1 Cl -0.01689(7) 0.67154(15) 0.07449(13) 0.054 Uani 1 1 d .
Cl4 Cl 0.04126(7) 0.35625(15) 0.54089(13) 0.055 Uani 1 1 d .
Cl7 Cl 0.26718(8) 0.07607(19) 0.44225(17) 0.071 Uani 1 1 d .
Cl6 Cl 0.22635(7) -0.02136(16) -0.12533(15) 0.061 Uani 1 1 d .
Cl8 Cl 0.21252(6) 0.62967(13) 0.39531(11) 0.046 Uani 1 1 d .
Cl3 Cl 0.02961(17) -0.1251(4) 0.2018(3) 0.137 Uani 1 1 d .
Y1 Y 0.170810(14) 0.30913(3) 0.12070(3) 0.023 Uani 1 1 d .
Y2 Y 0.088690(14) 0.28911(3) 0.13141(3) 0.022 Uani 1 1 d .
C35 C 0.0178(8) -0.0096(18) 0.1860(15) 0.154 Uani 1 1 d .
H35 H -0.0027 -0.0213 0.1859 0.184 Uiso 1 1 calc R
C1B C 0.0990(4) 0.5728(8) 0.5259(7) 0.113 Uani 1 1 d G
C2B C 0.1232(4) 0.5490(7) 0.4985(7) 0.107 Uani 1 1 d G
H2B H 0.1293 0.5087 0.5061 0.129 Uiso 1 1 calc R
C3B C 0.1385(3) 0.5840(10) 0.4598(8) 0.135 Uani 1 1 d G
H3B H 0.1551 0.5678 0.4410 0.162 Uiso 1 1 calc R
C4B C 0.1296(4) 0.6429(9) 0.4487(8) 0.178 Uani 1 1 d G
H4B H 0.1401 0.6669 0.4222 0.213 Uiso 1 1 calc R
C5B C 0.1054(5) 0.6667(7) 0.4761(9) 0.131 Uani 1 1 d G
H5B H 0.0993 0.7069 0.4685 0.157 Uiso 1 1 calc R
C6B C 0.0901(4) 0.6316(9) 0.5148(8) 0.137 Uani 1 1 d G
H6B H 0.0735 0.6479 0.5335 0.164 Uiso 1 1 calc R
C7B C 0.0821(6) 0.5309(15) 0.5605(13) 0.131 Uani 1 1 d .
H7BC H 0.0657 0.5523 0.5781 0.197 Uiso 1 1 calc R
H7BB H 0.0956 0.5134 0.5920 0.197 Uiso 1 1 calc R
H7BA H 0.0736 0.4990 0.5346 0.197 Uiso 1 1 calc R
C7D C 0.0378(2) 0.6438(6) 0.6867(5) 0.050 Uani 1 1 d D
H7DC H 0.0196 0.6559 0.7057 0.075 Uiso 1 1 calc R
H7DA H 0.0359 0.6018 0.6743 0.075 Uiso 1 1 calc R
H7DB H 0.0402 0.6691 0.6521 0.075 Uiso 1 1 calc R
C7F C 0.0956(3) 1.0152(6) 0.8003(5) 0.050 Uani 1 1 d D
H7FB H 0.1119 1.0275 0.7760 0.075 Uiso 1 1 calc R
H7FA H 0.0810 1.0479 0.8018 0.075 Uiso 1 1 calc R
H7FC H 0.0856 0.9796 0.7828 0.075 Uiso 1 1 calc R

loop_
_atom_site_aniso_label
_atom_site_aniso_U_11
_atom_site_aniso_U_22
_atom_site_aniso_U_33
_atom_site_aniso_U_23
_atom_site_aniso_U_13
_atom_site_aniso_U_12
C1F 0.240 0.240 0.240 0.000 0.018 0.000
C2F 0.180 0.180 0.180 0.000 0.013 0.000
C3F 0.149 0.149 0.149 0.000 0.011 0.000
C4F 0.150 0.150 0.150 0.000 0.011 0.000
C5F 0.155 0.155 0.155 0.000 0.011 0.000
C6F 0.276 0.276 0.276 0.000 0.020 0.000
C164 0.029 0.029 0.029 0.000 0.002 0.000
C1E 0.099 0.099 0.099 0.000 0.007 0.000
C2E 0.081 0.081 0.081 0.000 0.006 0.000
C3E 0.091 0.091 0.091 0.000 0.007 0.000
C4E 0.113 0.113 0.113 0.000 0.008 0.000
C5E 0.145 0.145 0.145 0.000 0.011 0.000
C6E 0.102 0.102 0.102 0.000 0.008 0.000
C163 0.029 0.029 0.029 0.000 0.002 0.000
C1C 0.138 0.138 0.138 0.000 0.010 0.000
C2C 0.149 0.149 0.149 0.000 0.011 0.000
C3C 0.153 0.153 0.153 0.000 0.011 0.000
C4C 0.172 0.172 0.172 0.000 0.013 0.000
C5C 0.289 0.289 0.289 0.000 0.021 0.000
C6C 0.179 0.179 0.179 0.000 0.013 0.000
C195 0.027 0.027 0.027 0.000 0.002 0.000
C196 0.031 0.031 0.031 0.000 0.002 0.000
C54 0.024 0.024 0.024 0.000 0.002 0.000
C30 0.035 0.035 0.035 0.000 0.003 0.000
C7C 0.134 0.134 0.134 0.000 0.010 0.000
C59 0.026 0.026 0.026 0.000 0.002 0.000
C200 0.034 0.034 0.034 0.000 0.002 0.000
C29 0.039 0.039 0.039 0.000 0.003 0.000
C7E 0.092 0.092 0.092 0.000 0.007 0.000
C198 0.037 0.037 0.037 0.000 0.003 0.000
C199 0.035 0.035 0.035 0.000 0.003 0.000
C70 0.029 0.029 0.029 0.000 0.002 0.000
C31 0.044 0.044 0.044 0.000 0.003 0.000
C168 0.031 0.031 0.031 0.000 0.002 0.000
C197 0.037 0.037 0.037 0.000 0.003 0.000
C46 0.025 0.025 0.025 0.000 0.002 0.000
C78 0.043 0.043 0.043 0.000 0.003 0.000
C34 0.121 0.121 0.121 0.000 0.009 0.000
C38 0.079 0.079 0.079 0.000 0.006 0.000
C37 0.118 0.118 0.118 0.000 0.009 0.000
C36 0.099 0.099 0.099 0.000 0.007 0.000
C75 0.027 0.027 0.027 0.000 0.002 0.000
C51 0.024 0.024 0.024 0.000 0.002 0.000
C1A 0.142 0.142 0.142 0.000 0.010 0.000
C2A 0.134 0.134 0.134 0.000 0.010 0.000
C3A 0.173 0.173 0.173 0.000 0.013 0.000
C4A 0.464 0.464 0.464 0.000 0.034 0.000
C5A 0.468 0.468 0.468 0.000 0.034 0.000
C6A 0.153 0.153 0.153 0.000 0.011 0.000
C79 0.060 0.060 0.060 0.000 0.004 0.000
C131 0.057 0.057 0.057 0.000 0.004 0.000
C76 0.023 0.023 0.023 0.000 0.002 0.000
C103 0.085 0.085 0.085 0.000 0.006 0.000
C62 0.025 0.025 0.025 0.000 0.002 0.000
C7A 0.216 0.216 0.216 0.000 0.016 0.000
C68 0.025 0.025 0.025 0.000 0.002 0.000
C171 0.032 0.032 0.032 0.000 0.002 0.000
C61 0.025 0.025 0.025 0.000 0.002 0.000
C1D 0.196 0.196 0.196 0.000 0.014 0.000
C2D 0.146 0.146 0.146 0.000 0.011 0.000
C3D 0.141 0.141 0.141 0.000 0.010 0.000
C4D 0.105 0.105 0.105 0.000 0.008 0.000
C5D 0.150 0.150 0.150 0.000 0.011 0.000
C6D 0.158 0.158 0.158 0.000 0.012 0.000
C45 0.021 0.021 0.021 0.000 0.002 0.000
C52 0.024 0.024 0.024 0.000 0.002 0.000
C173 0.030 0.030 0.030 0.000 0.002 0.000
C180 0.038 0.038 0.038 0.000 0.003 0.000
C4 0.032 0.032 0.032 0.000 0.002 0.000
C159 0.029 0.029 0.029 0.000 0.002 0.000
C8 0.031 0.031 0.031 0.000 0.002 0.000
C53 0.020 0.020 0.020 0.000 0.002 0.000
C146 0.033 0.033 0.033 0.000 0.002 0.000
C169 0.034 0.034 0.034 0.000 0.002 0.000
C49 0.028 0.028 0.028 0.000 0.002 0.000
C161 0.027 0.027 0.027 0.000 0.002 0.000
C183 0.027 0.027 0.027 0.000 0.002 0.000
C157 0.025 0.025 0.025 0.000 0.002 0.000
C47 0.029 0.029 0.029 0.000 0.002 0.000
C9 0.026 0.026 0.026 0.000 0.002 0.000
C67 0.030 0.030 0.030 0.000 0.002 0.000
C176 0.027 0.027 0.027 0.000 0.002 0.000
C97 0.035 0.035 0.035 0.000 0.003 0.000
C147 0.031 0.031 0.031 0.000 0.002 0.000
C69 0.024 0.024 0.024 0.000 0.002 0.000
C177 0.030 0.030 0.030 0.000 0.002 0.000
C172 0.029 0.029 0.029 0.000 0.002 0.000
C166 0.028 0.028 0.028 0.000 0.002 0.000
C117 0.032 0.032 0.032 0.000 0.002 0.000
C21 0.027 0.027 0.027 0.000 0.002 0.000
C162 0.025 0.025 0.025 0.000 0.002 0.000
C48 0.030 0.030 0.030 0.000 0.002 0.000
C116 0.033 0.033 0.033 0.000 0.002 0.000
C191 0.048 0.048 0.048 0.000 0.004 0.000
C158 0.029 0.029 0.029 0.000 0.002 0.000
C3 0.040 0.040 0.040 0.000 0.003 0.000
C11 0.032 0.032 0.032 0.000 0.002 0.000
C60 0.021 0.021 0.021 0.000 0.002 0.000
C55 0.030 0.030 0.030 0.000 0.002 0.000
C138 0.038 0.038 0.038 0.000 0.003 0.000
C73 0.027 0.027 0.027 0.000 0.002 0.000
C56 0.029 0.029 0.029 0.000 0.002 0.000
C115 0.032 0.032 0.032 0.000 0.002 0.000
C182 0.028 0.028 0.028 0.000 0.002 0.000
C95 0.037 0.037 0.037 0.000 0.003 0.000
C39 0.037 0.037 0.037 0.000 0.003 0.000
C98 0.042 0.042 0.042 0.000 0.003 0.000
C148 0.038 0.038 0.038 0.000 0.003 0.000
C57 0.027 0.027 0.027 0.000 0.002 0.000
C106 0.035 0.035 0.035 0.000 0.003 0.000
C174 0.032 0.032 0.032 0.000 0.002 0.000
C165 0.026 0.026 0.026 0.000 0.002 0.000
C17 0.039 0.039 0.039 0.000 0.003 0.000
C7 0.031 0.031 0.031 0.000 0.002 0.000
C188 0.035 0.035 0.035 0.000 0.003 0.000
C63 0.028 0.028 0.028 0.000 0.002 0.000
C1 0.033 0.033 0.033 0.000 0.002 0.000
C58 0.027 0.027 0.027 0.000 0.002 0.000
C66 0.029 0.029 0.029 0.000 0.002 0.000
C175 0.025 0.025 0.025 0.000 0.002 0.000
C153 0.048 0.048 0.048 0.000 0.003 0.000
C71 0.028 0.028 0.028 0.000 0.002 0.000
C137 0.034 0.034 0.034 0.000 0.003 0.000
C184 0.035 0.035 0.035 0.000 0.003 0.000
C14 0.038 0.038 0.038 0.000 0.003 0.000
C50 0.025 0.025 0.025 0.000 0.002 0.000
C136 0.037 0.037 0.037 0.000 0.003 0.000
C88 0.036 0.036 0.036 0.000 0.003 0.000
C144 0.042 0.042 0.042 0.000 0.003 0.000
C170 0.028 0.028 0.028 0.000 0.002 0.000
C28 0.035 0.035 0.035 0.000 0.003 0.000
C167 0.026 0.026 0.026 0.000 0.002 0.000
C96 0.032 0.032 0.032 0.000 0.002 0.000
C178 0.034 0.034 0.034 0.000 0.003 0.000
C27 0.031 0.031 0.031 0.000 0.002 0.000
C133 0.037 0.037 0.037 0.000 0.003 0.000
C65 0.030 0.030 0.030 0.000 0.002 0.000
C150 0.053 0.053 0.053 0.000 0.004 0.000
C44 0.041 0.041 0.041 0.000 0.003 0.000
C64 0.029 0.029 0.029 0.000 0.002 0.000
C179 0.040 0.040 0.040 0.000 0.003 0.000
C19 0.034 0.034 0.034 0.000 0.002 0.000
C2 0.044 0.044 0.044 0.000 0.003 0.000
C156 0.033 0.033 0.033 0.000 0.002 0.000
C119 0.050 0.050 0.050 0.000 0.004 0.000
C5 0.027 0.027 0.027 0.000 0.002 0.000
C123 0.059 0.059 0.059 0.000 0.004 0.000
C193 0.048 0.048 0.048 0.000 0.004 0.000
C125 0.036 0.036 0.036 0.000 0.003 0.000
C155 0.040 0.040 0.040 0.000 0.003 0.000
C10 0.030 0.030 0.030 0.000 0.002 0.000
C20 0.034 0.034 0.034 0.000 0.002 0.000
C135 0.040 0.040 0.040 0.000 0.003 0.000
C109 0.042 0.042 0.042 0.000 0.003 0.000
C72 0.029 0.029 0.029 0.000 0.002 0.000
C12 0.047 0.047 0.047 0.000 0.003 0.000
C186 0.042 0.042 0.042 0.000 0.003 0.000
C16 0.034 0.034 0.034 0.000 0.003 0.000
C77 0.041 0.041 0.041 0.000 0.003 0.000
C189 0.033 0.033 0.033 0.000 0.002 0.000
C74 0.030 0.030 0.030 0.000 0.002 0.000
C185 0.041 0.041 0.041 0.000 0.003 0.000
C18 0.043 0.043 0.043 0.000 0.003 0.000
C143 0.052 0.052 0.052 0.000 0.004 0.000
C105 0.041 0.041 0.041 0.000 0.003 0.000
C126 0.033 0.033 0.033 0.000 0.002 0.000
C187 0.039 0.039 0.039 0.000 0.003 0.000
C43 0.040 0.040 0.040 0.000 0.003 0.000
C139 0.043 0.043 0.043 0.000 0.003 0.000
C22 0.038 0.038 0.038 0.000 0.003 0.000
C118 0.039 0.039 0.039 0.000 0.003 0.000
C89 0.043 0.043 0.043 0.000 0.003 0.000
C140 0.042 0.042 0.042 0.000 0.003 0.000
C160 0.027 0.027 0.027 0.000 0.002 0.000
C130 0.054 0.054 0.054 0.000 0.004 0.000
C181 0.034 0.034 0.034 0.000 0.002 0.000
C40 0.046 0.046 0.046 0.000 0.003 0.000
C6 0.026 0.026 0.026 0.000 0.002 0.000
C25 0.039 0.039 0.039 0.000 0.003 0.000
C194 0.044 0.044 0.044 0.000 0.003 0.000
C113 0.039 0.039 0.039 0.000 0.003 0.000
C86 0.036 0.036 0.036 0.000 0.003 0.000
C120 0.050 0.050 0.050 0.000 0.004 0.000
C129 0.042 0.042 0.042 0.000 0.003 0.000
C142 0.051 0.051 0.051 0.000 0.004 0.000
C90 0.045 0.045 0.045 0.000 0.003 0.000
C114 0.035 0.035 0.035 0.000 0.003 0.000
C26 0.035 0.035 0.035 0.000 0.003 0.000
C112 0.047 0.047 0.047 0.000 0.003 0.000
C42 0.047 0.047 0.047 0.000 0.003 0.000
C192 0.055 0.055 0.055 0.000 0.004 0.000
C13 0.054 0.054 0.054 0.000 0.004 0.000
C99 0.047 0.047 0.047 0.000 0.003 0.000
C108 0.033 0.033 0.033 0.000 0.002 0.000
C87 0.035 0.035 0.035 0.000 0.003 0.000
C149 0.040 0.040 0.040 0.000 0.003 0.000
C100 0.050 0.050 0.050 0.000 0.004 0.000
C132 0.054 0.054 0.054 0.000 0.004 0.000
C124 0.047 0.047 0.047 0.000 0.003 0.000
C127 0.035 0.035 0.035 0.000 0.003 0.000
C145 0.036 0.036 0.036 0.000 0.003 0.000
C41 0.051 0.051 0.051 0.000 0.004 0.000
C107 0.029 0.029 0.029 0.000 0.002 0.000
C141 0.047 0.047 0.047 0.000 0.003 0.000
C15 0.040 0.040 0.040 0.000 0.003 0.000
C110 0.058 0.058 0.058 0.000 0.004 0.000
C91 0.048 0.048 0.048 0.000 0.004 0.000
C190 0.042 0.042 0.042 0.000 0.003 0.000
C134 0.047 0.047 0.047 0.000 0.003 0.000
C84 0.069 0.069 0.069 0.000 0.005 0.000
C23 0.044 0.044 0.044 0.000 0.003 0.000
C32 0.040 0.040 0.040 0.000 0.003 0.000
C111 0.058 0.058 0.058 0.000 0.004 0.000
C24 0.043 0.043 0.043 0.000 0.003 0.000
C94 0.044 0.044 0.044 0.000 0.003 0.000
C33 0.051 0.051 0.051 0.000 0.004 0.000
C154 0.057 0.057 0.057 0.000 0.004 0.000
C85 0.053 0.053 0.053 0.000 0.004 0.000
C92 0.044 0.044 0.044 0.000 0.003 0.000
C128 0.034 0.034 0.034 0.000 0.002 0.000
C83 0.096 0.096 0.096 0.000 0.007 0.000
C104 0.057 0.057 0.057 0.000 0.004 0.000
C101 0.081 0.081 0.081 0.000 0.006 0.000
C122 0.065 0.065 0.065 0.000 0.005 0.000
C121 0.066 0.066 0.066 0.000 0.005 0.000
C151 0.071 0.071 0.071 0.000 0.005 0.000
C93 0.042 0.042 0.042 0.000 0.003 0.000
C81 0.110 0.110 0.110 0.000 0.008 0.000
C152 0.069 0.069 0.069 0.000 0.005 0.000
C82 0.098 0.098 0.098 0.000 0.007 0.000
C80 0.066 0.066 0.066 0.000 0.005 0.000
C102 0.087 0.087 0.087 0.000 0.006 0.000
N1 0.024 0.024 0.024 0.000 0.002 0.000
N4 0.030 0.030 0.030 0.000 0.002 0.000
N3 0.029 0.029 0.029 0.000 0.002 0.000
N2 0.024 0.024 0.024 0.000 0.002 0.000
N7 0.023 0.023 0.023 0.000 0.002 0.000
N9 0.027 0.027 0.027 0.000 0.002 0.000
N11 0.025 0.025 0.025 0.000 0.002 0.000
N5 0.025 0.025 0.025 0.000 0.002 0.000
N12 0.025 0.025 0.025 0.000 0.002 0.000
N6 0.021 0.021 0.021 0.000 0.002 0.000
N8 0.024 0.024 0.024 0.000 0.002 0.000
N10 0.024 0.024 0.024 0.000 0.002 0.000
N14 0.024 0.024 0.024 0.000 0.002 0.000
N15 0.026 0.026 0.026 0.000 0.002 0.000
N16 0.028 0.028 0.028 0.000 0.002 0.000
N13 0.027 0.027 0.027 0.000 0.002 0.000
O1 0.034 0.034 0.034 0.000 0.002 0.000
O2 0.037 0.037 0.037 0.000 0.003 0.000
O3 0.029 0.029 0.029 0.000 0.002 0.000
O4 0.032 0.032 0.032 0.000 0.002 0.000
O5 0.033 0.033 0.033 0.000 0.002 0.000
O6 0.029 0.029 0.029 0.000 0.002 0.000
O7 0.034 0.034 0.034 0.000 0.002 0.000
O8 0.034 0.034 0.034 0.000 0.003 0.000
Cl5 0.047 0.047 0.047 0.000 0.003 0.000
Cl2 0.049 0.049 0.049 0.000 0.004 0.000
Cl1 0.054 0.054 0.054 0.000 0.004 0.000
Cl4 0.055 0.055 0.055 0.000 0.004 0.000
Cl7 0.071 0.071 0.071 0.000 0.005 0.000
Cl6 0.061 0.061 0.061 0.000 0.004 0.000
Cl8 0.046 0.046 0.046 0.000 0.003 0.000
Cl3 0.137 0.137 0.137 0.000 0.010 0.000
Y1 0.023 0.023 0.023 0.000 0.002 0.000
Y2 0.022 0.022 0.022 0.000 0.002 0.000
C35 0.154 0.154 0.154 0.000 0.011 0.000
C1B 0.113 0.113 0.113 0.000 0.008 0.000
C2B 0.107 0.107 0.107 0.000 0.008 0.000
C3B 0.135 0.135 0.135 0.000 0.010 0.000
C4B 0.178 0.178 0.178 0.000 0.013 0.000
C5B 0.131 0.131 0.131 0.000 0.010 0.000
C6B 0.137 0.137 0.137 0.000 0.010 0.000
C7B 0.131 0.131 0.131 0.000 0.010 0.000
C7D 0.050 0.050 0.050 0.000 0.004 0.000
C7F 0.050 0.050 0.050 0.000 0.004 0.000

loop_
_atom_type_symbol
_atom_type_description
_atom_type_scat_dispersion_real
_atom_type_scat_dispersion_imag
_atom_type_scat_source
C C 0.0181 0.0091 'International Tables Vol C Tables 4.2.6.8 and 6.1.1.4'
H H 0.0000 0.0000 'International Tables Vol C Tables 4.2.6.8 and 6.1.1.4'
N N 0.0311 0.0180 'International Tables Vol C Tables 4.2.6.8 and 6.1.1.4'
O O 0.0492 0.0322 'International Tables Vol C Tables 4.2.6.8 and 6.1.1.4'
Cl Cl 0.3639 0.7018 'International Tables Vol C Tables 4.2.6.8 and 6.1.1.4'
Y Y -0.2670 2.0244 'International Tables Vol C Tables 4.2.6.8 and 6.1.1.4'

loop_
_geom_angle_atom_site_label_1
_geom_angle_atom_site_label_2
_geom_angle_atom_site_label_3
_geom_angle
C2F C1F C6F 120.0
C2F C1F C7F 122.0(11)
C6F C1F C7F 116.3(11)
C1F C2F C3F 120.0
C4F C3F C2F 120.0
C3F C4F C5F 120.0
C6F C5F C4F 120.0
C5F C6F C1F 120.0
C163 C164 C165 106.2(8)
C2E C1E C6E 120.0
C2E C1E C7E 120.4(12)
C6E C1E C7E 119.6(12)
C3E C2E C1E 120.0
C2E C3E C4E 120.0
C3E C4E C5E 120.0
C6E C5E C4E 120.0
C5E C6E C1E 120.0
C164 C163 C162 107.9(8)
C2C C1C C6C 120.0
C2C C1C C7C 128(2)
C6C C1C C7C 112(2)
C1C C2C C3C 120.0
C2C C3C C4C 120.0
C5C C4C C3C 120.0
C4C C5C C6C 120.0
C5C C6C C1C 120.0
C200 C195 C196 118.7(8)
C200 C195 C176 120.0(8)
C196 C195 C176 121.2(8)
C197 C196 C195 120.5(9)
C55 C54 C59 120.3(8)
C55 C54 C53 133.8(9)
C59 C54 C53 105.9(7)
C29 C30 C31 121.0(9)
C29 C30 Cl2 119.4(7)
C31 C30 Cl2 119.6(8)
C54 C59 C58 122.4(8)
C54 C59 C60 107.5(8)
C58 C59 C60 130.0(8)
C199 C200 C195 120.8(9)
C30 C29 C28 120.4(9)
C197 C198 C199 120.9(10)
C197 C198 Cl8 120.8(8)
C199 C198 Cl8 118.2(7)
C200 C199 C198 118.7(9)
C71 C70 C75 120.2(9)
C71 C70 C69 133.4(9)
C75 C70 C69 106.4(8)
C32 C31 C30 118.8(10)
C169 C168 C167 108.8(9)
C198 C197 C196 120.0(9)
C47 C46 C51 121.2(8)
C47 C46 C45 133.6(8)
C51 C46 C45 105.1(7)
C79 C78 C77 119.5(11)
C33 C34 C35 120(3)
C37 C38 C33 119(2)
C38 C37 C36 122(3)
C35 C36 C37 121(3)
C35 C36 Cl3 117(2)
C37 C36 Cl3 121.9(19)
C70 C75 C74 122.3(8)
C70 C75 C76 106.4(8)
C74 C75 C76 131.0(9)
C46 C51 C50 120.8(8)
C46 C51 C52 108.0(8)
C50 C51 C52 130.8(8)
C2A C1A C6A 120.0
C2A C1A C7A 125(3)
C6A C1A C7A 115(3)
C1A C2A C3A 120.0
C2A C3A C4A 120.0
C5A C4A C3A 120.0
C6A C5A C4A 120.0
C5A C6A C1A 120.0
C78 C79 C80 121.1(13)
C132 C131 C130 119.9(12)
N12 C76 N11 127.2(7)
N12 C76 C75 122.8(8)
N11 C76 C75 109.9(7)
C104 C103 C102 122.6(18)
C63 C62 C67 121.2(8)
C63 C62 C61 134.1(8)
C67 C62 C61 104.6(8)
N10 C68 N9 126.8(8)
N10 C68 C67 122.7(8)
N9 C68 C67 110.5(8)
C170 C171 C172 124.9(9)
C170 C171 C189 119.3(9)
C172 C171 C189 115.5(8)
N8 C61 N9 127.1(8)
N8 C61 C62 120.4(8)
N9 C61 C62 112.2(7)
C2D C1D C6D 120.0
C2D C1D C7D 119.5(10)
C6D C1D C7D 118.5(10)
C1D C2D C3D 120.0
C4D C3D C2D 120.0
C3D C4D C5D 120.0
C6D C5D C4D 120.0
C5D C6D C1D 120.0
N12 C45 N5 126.8(8)
N12 C45 C46 122.4(7)
N5 C45 C46 110.5(6)
N6 C52 N5 127.9(8)
N6 C52 C51 122.2(8)
N5 C52 C51 109.8(7)
C174 C173 C172 106.7(8)
C179 C180 C181 121.9(10)
C179 C180 Cl5 119.6(8)
C181 C180 Cl5 118.5(8)
N1 C4 C5 126.7(8)
N1 C4 C3 111.6(8)
C5 C4 C3 121.7(9)
C158 C159 C160 105.4(8)
C7 C8 C9 106.6(8)
N6 C53 N7 126.3(7)
N6 C53 C54 122.2(8)
N7 C53 C54 111.3(8)
C137 C146 C145 118.7(9)
C137 C146 C147 118.9(8)
C145 C146 C147 121.9(9)
C168 C169 C170 105.9(9)
O2 C49 C50 117.5(8)
O2 C49 C48 122.1(8)
C50 C49 C48 120.4(8)
C162 C161 C160 127.5(8)
C162 C161 C177 114.9(8)
C160 C161 C177 117.4(8)
C184 C183 C188 118.6(9)
C184 C183 C166 121.3(8)
C188 C183 C166 120.0(8)
N13 C157 C176 125.8(8)
N13 C157 C158 110.9(7)
C176 C157 C158 122.7(8)
C48 C47 C46 118.6(8)
N2 C9 C10 125.3(8)
N2 C9 C8 109.9(8)
C10 C9 C8 124.4(8)
C66 C67 C62 120.2(9)
C66 C67 C68 132.8(9)
C62 C67 C68 106.7(8)
C157 C176 C175 125.0(8)
C157 C176 C195 118.1(8)
C175 C176 C195 116.8(7)
C106 C97 O3 119.4(8)
C106 C97 C98 121.7(9)
O3 C97 C98 118.4(9)
C156 C147 C148 118.9(9)
C156 C147 C146 116.6(8)
C148 C147 C146 124.4(8)
N10 C69 N11 128.5(8)
N10 C69 C70 120.4(8)
N11 C69 C70 111.0(8)
C178 C177 C182 118.4(9)
C178 C177 C161 120.7(8)
C182 C177 C161 120.9(8)
N16 C172 C171 125.4(8)
N16 C172 C173 110.4(8)
C171 C172 C173 123.8(9)
C165 C166 C167 125.3(8)
C165 C166 C183 119.1(8)
C167 C166 C183 115.2(8)
O5 C117 C118 118.8(8)
O5 C117 C126 118.6(8)
C118 C117 C126 122.4(9)
C22 C21 C26 118.5(9)
C22 C21 C5 119.6(8)
C26 C21 C5 121.9(8)
C161 C162 N14 125.1(8)
C161 C162 C163 124.9(8)
N14 C162 C163 109.7(8)
C47 C48 O1 117.7(8)
C47 C48 C49 121.2(9)
O1 C48 C49 120.9(8)
C107 C116 O4 119.7(8)
C107 C116 C115 122.4(8)
O4 C116 C115 117.8(8)
C190 C191 C192 118.2(11)
C159 C158 C157 107.2(8)
C2 C3 C4 104.1(10)
N3 C11 C10 126.3(9)
N3 C11 C12 111.0(9)
C10 C11 C12 122.5(9)
N8 C60 N7 127.2(7)
N8 C60 C59 123.5(8)
N7 C60 C59 109.1(7)
C56 C55 C54 118.5(9)
C139 C138 C137 119.0(10)
O8 C73 C74 118.9(8)
O8 C73 C72 120.5(8)
C74 C73 C72 120.7(8)
O3 C56 C55 116.3(8)
O3 C56 C57 122.4(8)
C55 C56 C57 121.2(8)
C114 C115 C116 118.8(9)
C177 C182 C181 122.0(8)
C94 C95 C96 118.1(10)
C40 C39 C44 116.1(9)
C40 C39 C20 120.6(9)
C44 C39 C20 123.4(9)
C99 C98 C97 122.3(11)
C149 C148 C147 124.0(9)
C149 C148 C153 117.3(9)
C147 C148 C153 118.5(9)
O4 C57 C58 118.5(8)
O4 C57 C56 120.9(8)
C58 C57 C56 120.6(8)
C97 C106 C105 118.4(9)
C97 C106 C107 118.4(8)
C105 C106 C107 122.9(9)
C173 C174 C175 108.0(8)
N14 C165 C166 125.3(7)
N14 C165 C164 110.7(8)
C166 C165 C164 124.0(8)
C18 C17 C16 108.4(10)
C8 C7 C6 106.2(8)
C187 C188 C183 121.2(9)
C62 C63 C64 118.6(8)
N1 C1 C20 125.9(9)
N1 C1 C2 108.4(9)
C20 C1 C2 125.6(9)
C57 C58 C59 117.1(8)
C65 C66 C67 117.3(8)
N16 C175 C176 125.0(7)
N16 C175 C174 109.8(8)
C176 C175 C174 125.2(8)
C152 C153 C154 119.7(12)
C152 C153 C148 120.3(11)
C154 C153 C148 120.0(10)
C72 C71 C70 120.7(9)
C146 C137 C138 123.5(9)
C146 C137 O7 117.6(8)
C138 C137 O7 118.3(9)
C185 C184 C183 120.2(9)
N3 C14 C15 125.4(9)
N3 C14 C13 109.1(9)
C15 C14 C13 125.4(11)
C49 C50 C51 117.8(8)
C127 C136 O6 118.8(9)
C127 C136 C135 122.8(9)
O6 C136 C135 118.2(9)
C89 C88 C93 117.8(9)
C89 C88 C87 122.7(9)
C93 C88 C87 119.5(10)
C143 C144 C145 121.0(10)
N15 C170 C171 126.7(9)
N15 C170 C169 110.6(8)
C171 C170 C169 122.5(9)
C29 C28 C27 120.4(9)
N15 C167 C166 126.3(8)
N15 C167 C168 108.6(7)
C166 C167 C168 124.9(8)
C87 C96 C95 124.0(9)
C87 C96 O2 119.2(8)
C95 C96 O2 116.8(9)
C177 C178 C179 121.0(9)
C32 C27 C28 116.8(9)
C32 C27 C10 120.9(8)
C28 C27 C10 122.2(8)
C134 C133 C132 121.8(10)
C134 C133 C128 120.0(9)
C132 C133 C128 118.3(10)
C66 C65 O6 116.8(8)
C66 C65 C64 122.3(9)
O6 C65 C64 120.9(8)
C149 C150 C151 120.5(13)
C43 C44 C39 124.5(10)
C63 C64 O5 117.1(8)
C63 C64 C65 120.3(9)
O5 C64 C65 122.5(8)
C180 C179 C178 119.9(10)
N4 C19 C20 125.3(9)
N4 C19 C18 109.1(9)
C20 C19 C18 125.1(9)
C3 C2 C1 109.5(10)
C147 C156 C155 123.8(9)
C147 C156 O8 118.5(8)
C155 C156 O8 117.8(8)
C118 C119 C120 121.1(11)
C4 C5 C6 126.1(9)
C4 C5 C21 117.2(8)
C6 C5 C21 116.3(7)
C124 C123 C122 121.2(13)
C194 C193 C192 119.5(11)
C126 C125 C124 122.9(9)
C126 C125 C120 118.6(9)
C124 C125 C120 118.4(10)
C154 C155 C156 119.2(10)
C9 C10 C11 125.2(8)
C9 C10 C27 117.9(8)
C11 C10 C27 116.4(8)
C19 C20 C1 126.8(9)
C19 C20 C39 117.1(9)
C1 C20 C39 115.5(9)
C134 C135 C136 119.6(11)
C108 C109 C110 119.4(10)
O7 C72 C71 119.9(9)
O7 C72 C73 121.3(8)
C71 C72 C73 118.7(8)
C13 C12 C11 105.7(11)
C185 C186 C187 122.0(11)
C185 C186 Cl6 119.1(8)
C187 C186 Cl6 118.9(9)
N4 C16 C15 125.1(9)
N4 C16 C17 108.5(9)
C15 C16 C17 126.2(10)
O1 C77 C86 121.3(9)
O1 C77 C78 117.4(9)
C86 C77 C78 121.2(10)
C190 C189 C194 117.3(9)
C190 C189 C171 121.4(9)
C194 C189 C171 121.3(9)
C73 C74 C75 117.3(9)
C184 C185 C186 119.5(10)
C17 C18 C19 106.5(9)
C144 C143 C142 121.5(12)
C104 C105 C106 123.6(10)
C104 C105 C100 117.2(10)
C106 C105 C100 119.2(10)
C117 C126 C125 118.4(9)
C117 C126 C127 117.2(9)
C125 C126 C127 124.1(9)
C188 C187 C186 118.4(10)
C44 C43 C42 116.2(11)
C138 C139 C140 120.8(10)
C23 C22 C21 121.8(10)
C119 C118 C117 118.9(10)
C90 C89 C88 120.9(10)
C139 C140 C141 122.5(10)
C139 C140 C145 119.9(10)
C141 C140 C145 117.6(10)
N13 C160 C161 123.8(9)
N13 C160 C159 112.2(8)
C161 C160 C159 123.8(8)
C129 C130 C131 121.3(13)
C182 C181 C180 116.7(9)
C41 C40 C39 120.8(11)
N2 C6 C7 111.9(8)
N2 C6 C5 124.0(8)
C7 C6 C5 123.9(9)
C24 C25 C26 120.1(10)
C193 C194 C189 120.9(10)
C114 C113 C108 121.4(9)
C114 C113 C112 122.4(9)
C108 C113 C112 116.1(9)
C85 C86 C77 121.4(10)
C85 C86 C87 123.1(9)
C77 C86 C87 115.2(9)
C119 C120 C121 124.1(12)
C119 C120 C125 120.7(11)
C121 C120 C125 115.2(11)
C130 C129 C128 121.0(11)
C141 C142 C143 118.2(11)
C89 C90 C91 120.2(11)
C115 C114 C113 120.7(9)
C25 C26 C21 119.0(9)
C111 C112 C113 122.8(11)
C41 C42 C43 123.6(11)
C41 C42 Cl4 118.5(9)
C43 C42 Cl4 117.9(9)
C191 C192 C193 121.6(12)
C191 C192 Cl7 119.5(10)
C193 C192 Cl7 118.9(10)
C12 C13 C14 108.8(12)
C98 C99 C100 119.2(11)
C109 C108 C113 121.0(9)
C109 C108 C107 121.4(9)
C113 C108 C107 117.3(8)
C96 C87 C88 118.9(9)
C96 C87 C86 118.6(9)
C88 C87 C86 122.5(9)
C150 C149 C148 121.6(10)
C101 C100 C105 119.2(13)
C101 C100 C99 121.7(12)
C105 C100 C99 119.1(10)
C131 C132 C133 120.5(12)
C123 C124 C125 121.1(11)
C136 C127 C128 119.6(9)
C136 C127 C126 118.4(9)
C128 C127 C126 122.0(9)
C146 C145 C144 123.3(9)
C146 C145 C140 117.8(9)
C144 C145 C140 118.9(9)
C42 C41 C40 118.8(11)
C116 C107 C108 119.1(8)
C116 C107 C106 118.5(8)
C108 C107 C106 121.7(8)
C142 C141 C140 122.5(11)
C16 C15 C14 127.4(11)
C16 C15 C33 116.3(10)
C14 C15 C33 115.4(10)
C111 C110 C109 118.3(12)
C92 C91 C90 118.4(11)
C191 C190 C189 122.4(10)
C135 C134 C133 121.3(11)
C83 C84 C85 123.5(15)
C22 C23 C24 118.9(10)
C31 C32 C27 122.5(10)
C112 C111 C110 122.3(13)
C25 C24 C23 121.6(11)
C25 C24 Cl1 119.2(9)
C23 C24 Cl1 119.1(8)
C95 C94 C93 122.0(10)
C34 C33 C38 122.2(19)
C34 C33 C15 116.7(17)
C38 C33 C15 121.1(12)
C155 C154 C153 119.6(11)
C86 C85 C84 125.2(12)
C86 C85 C80 116.2(11)
C84 C85 C80 118.5(12)
C91 C92 C93 123.0(11)
C129 C128 C127 124.6(9)
C129 C128 C133 118.8(9)
C127 C128 C133 116.6(9)
C84 C83 C82 118(2)
C103 C104 C105 121.6(14)
C100 C101 C102 123.7(17)
C121 C122 C123 119.1(15)
C122 C121 C120 124.8(14)
C152 C151 C150 120.3(14)
C92 C93 C94 122.8(10)
C92 C93 C88 119.6(11)
C94 C93 C88 117.5(10)
C82 C81 C80 122(2)
C151 C152 C153 119.9(14)
C81 C82 C83 122(2)
C79 C80 C81 123.0(16)
C79 C80 C85 120.4(13)
C81 C80 C85 116.3(15)
C101 C102 C103 115.5(18)
C4 N1 C1 106.2(8)
C4 N1 Y2 126.6(6)
C1 N1 Y2 125.7(6)
C19 N4 C16 107.0(8)
C19 N4 Y2 124.1(6)
C16 N4 Y2 125.2(6)
C11 N3 C14 105.2(8)
C11 N3 Y2 126.1(6)
C14 N3 Y2 128.1(6)
C6 N2 C9 105.0(7)
C6 N2 Y2 126.8(6)
C9 N2 Y2 124.2(6)
C53 N7 C60 106.2(6)
C53 N7 Y2 120.3(5)
C60 N7 Y2 118.4(5)
C53 N7 Y1 111.1(5)
C60 N7 Y1 112.5(5)
Y2 N7 Y1 87.08(19)
C61 N9 C68 106.0(7)
C61 N9 Y2 119.4(5)
C68 N9 Y2 120.1(5)
C61 N9 Y1 112.8(5)
C68 N9 Y1 110.4(5)
Y2 N9 Y1 86.9(2)
C69 N11 C76 106.4(7)
C69 N11 Y2 119.0(5)
C76 N11 Y2 118.5(5)
C69 N11 Y1 111.6(5)
C76 N11 Y1 111.7(5)
Y2 N11 Y1 88.5(2)
C52 N5 C45 106.6(7)
C52 N5 Y2 119.7(5)
C45 N5 Y2 117.9(5)
C52 N5 Y1 111.0(5)
C45 N5 Y1 112.5(5)
Y2 N5 Y1 88.0(2)
C76 N12 C45 122.0(7)
C52 N6 C53 122.3(7)
C60 N8 C61 122.5(7)
C69 N10 C68 121.3(8)
C165 N14 C162 105.2(6)
C165 N14 Y1 126.7(5)
C162 N14 Y1 125.8(5)
C170 N15 C167 106.0(7)
C170 N15 Y1 126.6(6)
C167 N15 Y1 125.0(5)
C175 N16 C172 105.0(7)
C175 N16 Y1 126.8(6)
C172 N16 Y1 125.7(6)
C157 N13 C160 104.2(7)
C157 N13 Y1 125.3(6)
C160 N13 Y1 126.7(6)
C48 O1 C77 118.7(7)
C49 O2 C96 116.8(7)
C56 O3 C97 119.2(7)
C57 O4 C116 114.8(7)
C117 O5 C64 117.5(7)
C65 O6 C136 115.6(7)
C72 O7 C137 118.6(7)
C73 O8 C156 113.9(7)
N16 Y1 N13 75.3(3)
N16 Y1 N15 76.3(3)
N13 Y1 N15 121.2(2)
N16 Y1 N14 120.8(2)
N13 Y1 N14 76.5(3)
N15 Y1 N14 75.9(2)
N16 Y1 N11 76.0(2)
N13 Y1 N11 107.4(2)
N15 Y1 N11 113.9(2)
N14 Y1 N11 162.9(2)
N16 Y1 N5 115.3(2)
N13 Y1 N5 76.6(2)
N15 Y1 N5 161.7(2)
N14 Y1 N5 106.9(2)
N11 Y1 N5 59.2(2)
N16 Y1 N7 163.2(2)
N13 Y1 N7 115.7(2)
N15 Y1 N7 105.8(2)
N14 Y1 N7 75.4(2)
N11 Y1 N7 88.17(19)
N5 Y1 N7 58.9(2)
N16 Y1 N9 107.4(2)
N13 Y1 N9 163.2(2)
N15 Y1 N9 75.1(2)
N14 Y1 N9 114.2(2)
N11 Y1 N9 58.6(2)
N5 Y1 N9 87.6(2)
N7 Y1 N9 58.3(2)
N16 Y1 Y2 119.59(17)
N13 Y1 Y2 120.29(17)
N15 Y1 Y2 118.51(17)
N14 Y1 Y2 119.62(16)
N11 Y1 Y2 43.74(14)
N5 Y1 Y2 43.98(15)
N7 Y1 Y2 44.43(13)
N9 Y1 Y2 43.59(15)
N2 Y2 N3 75.7(3)
N2 Y2 N1 75.8(2)
N3 Y2 N1 119.3(2)
N2 Y2 N4 121.3(2)
N3 Y2 N4 75.9(3)
N1 Y2 N4 75.2(3)
N2 Y2 N9 144.5(2)
N3 Y2 N9 84.2(2)
N1 Y2 N9 139.6(2)
N4 Y2 N9 80.3(2)
N2 Y2 N11 139.3(2)
N3 Y2 N11 144.9(2)
N1 Y2 N11 81.3(2)
N4 Y2 N11 83.5(2)
N9 Y2 N11 64.3(2)
N2 Y2 N5 80.6(2)
N3 Y2 N5 139.9(2)
N1 Y2 N5 84.7(2)
N4 Y2 N5 144.0(2)
N9 Y2 N5 97.5(2)
N11 Y2 N5 63.9(2)
N2 Y2 N7 84.3(2)
N3 Y2 N7 82.2(2)
N1 Y2 N7 144.9(2)
N4 Y2 N7 139.6(2)
N9 Y2 N7 63.9(2)
N11 Y2 N7 96.2(2)
N5 Y2 N7 63.5(2)
N2 Y2 Y1 119.51(17)
N3 Y2 Y1 121.26(17)
N1 Y2 Y1 119.45(16)
N4 Y2 Y1 119.14(18)
N9 Y2 Y1 49.52(17)
N11 Y2 Y1 47.74(15)
N5 Y2 Y1 48.02(16)
N7 Y2 Y1 48.49(14)
C36 C35 C34 115(3)
C2B C1B C6B 120.0
C2B C1B C7B 116.2(17)
C6B C1B C7B 123.4(17)
C1B C2B C3B 120.0
C2B C3B C4B 120.0
C3B C4B C5B 120.0
C6B C5B C4B 120.0
C5B C6B C1B 120.0

loop_
_geom_bond_atom_site_label_1
_geom_bond_atom_site_label_2
_geom_bond_distance
C1F C2F 1.3900
C1F C6F 1.3900
C1F C7F 1.491(12)
C2F C3F 1.3900
C3F C4F 1.3900
C4F C5F 1.3900
C5F C6F 1.3900
C164 C163 1.372(14)
C164 C165 1.441(13)
C1E C2E 1.3900
C1E C6E 1.3900
C1E C7E 1.60(2)
C2E C3E 1.3900
C3E C4E 1.3900
C4E C5E 1.3900
C5E C6E 1.3900
C163 C162 1.430(13)
C1C C2C 1.3900
C1C C6C 1.3900
C1C C7C 1.41(3)
C2C C3C 1.3900
C3C C4C 1.3900
C4C C5C 1.3900
C5C C6C 1.3900
C195 C200 1.393(13)
C195 C196 1.409(12)
C195 C176 1.502(12)
C196 C197 1.370(15)
C54 C55 1.386(12)
C54 C59 1.387(13)
C54 C53 1.446(12)
C30 C29 1.345(15)
C30 C31 1.372(15)
C30 Cl2 1.773(10)
C59 C58 1.410(13)
C59 C60 1.451(12)
C200 C199 1.371(14)
C29 C28 1.371(15)
C198 C197 1.359(15)
C198 C199 1.414(14)
C198 Cl8 1.748(10)
C70 C71 1.373(13)
C70 C75 1.393(14)
C70 C69 1.444(12)
C31 C32 1.346(16)
C168 C169 1.342(14)
C168 C167 1.439(13)
C46 C47 1.386(14)
C46 C51 1.390(12)
C46 C45 1.460(12)
C78 C79 1.363(19)
C78 C77 1.399(15)
C34 C33 1.35(3)
C34 C35 1.49(5)
C38 C37 1.27(3)
C38 C33 1.38(2)
C37 C36 1.51(3)
C36 C35 1.29(4)
C36 Cl3 1.80(3)
C75 C74 1.396(13)
C75 C76 1.458(12)
C51 C50 1.413(12)
C51 C52 1.442(13)
C1A C2A 1.3900
C1A C6A 1.3900
C1A C7A 1.46(4)
C2A C3A 1.3900
C3A C4A 1.3900
C4A C5A 1.3900
C5A C6A 1.3900
C79 C80 1.38(2)
C131 C132 1.38(2)
C131 C130 1.411(18)
C76 N12 1.335(12)
C76 N11 1.388(12)
C103 C104 1.32(2)
C103 C102 1.44(3)
C62 C63 1.367(13)
C62 C67 1.421(13)
C62 C61 1.449(12)
C68 N10 1.338(12)
C68 N9 1.389(12)
C68 C67 1.443(14)
C171 C170 1.396(13)
C171 C172 1.422(15)
C171 C189 1.484(14)
C61 N8 1.341(11)
C61 N9 1.369(12)
C1D C2D 1.3900
C1D C6D 1.3900
C1D C7D 1.491(11)
C2D C3D 1.3900
C3D C4D 1.3900
C4D C5D 1.3900
C5D C6D 1.3900
C45 N12 1.335(11)
C45 N5 1.385(11)
C52 N6 1.316(12)
C52 N5 1.380(11)
C173 C174 1.350(15)
C173 C172 1.423(13)
C180 C179 1.335(15)
C180 C181 1.414(14)
C180 Cl5 1.747(11)
C4 N1 1.359(13)
C4 C5 1.400(13)
C4 C3 1.447(15)
C159 C158 1.362(13)
C159 C160 1.425(14)
C8 C7 1.365(14)
C8 C9 1.436(13)
C53 N6 1.340(12)
C53 N7 1.373(11)
C146 C137 1.357(15)
C146 C145 1.430(14)
C146 C147 1.492(13)
C169 C170 1.454(14)
C49 O2 1.369(12)
C49 C50 1.378(13)
C49 C48 1.425(13)
C161 C162 1.388(14)
C161 C160 1.423(13)
C161 C177 1.511(13)
C183 C184 1.403(13)
C183 C188 1.412(14)
C183 C166 1.488(13)
C157 N13 1.367(12)
C157 C176 1.392(12)
C157 C158 1.434(13)
C47 C48 1.364(14)
C9 N2 1.372(11)
C9 C10 1.407(13)
C67 C66 1.391(14)
C176 C175 1.417(13)
C97 C106 1.375(14)
C97 O3 1.384(12)
C97 C98 1.406(14)
C147 C156 1.364(14)
C147 C148 1.411(14)
C69 N10 1.331(12)
C69 N11 1.373(11)
C177 C178 1.380(14)
C177 C182 1.381(13)
C172 N16 1.404(12)
C166 C165 1.395(13)
C166 C167 1.404(13)
C117 O5 1.370(12)
C117 C118 1.407(14)
C117 C126 1.409(14)
C21 C22 1.392(13)
C21 C26 1.408(14)
C21 C5 1.508(13)
C162 N14 1.403(11)
C48 O1 1.385(12)
C116 C107 1.361(14)
C116 O4 1.392(11)
C116 C115 1.425(13)
C191 C190 1.377(17)
C191 C192 1.377(18)
C3 C2 1.369(16)
C11 N3 1.364(12)
C11 C10 1.418(14)
C11 C12 1.458(16)
C60 N8 1.311(12)
C60 N7 1.403(11)
C55 C56 1.385(13)
C138 C139 1.373(15)
C138 C137 1.386(14)
C73 O8 1.369(11)
C73 C74 1.383(13)
C73 C72 1.469(14)
C56 O3 1.374(11)
C56 C57 1.421(14)
C115 C114 1.377(13)
C182 C181 1.395(14)
C95 C94 1.360(16)
C95 C96 1.421(14)
C39 C40 1.408(15)
C39 C44 1.435(15)
C39 C20 1.491(13)
C98 C99 1.322(16)
C148 C149 1.393(15)
C148 C153 1.434(15)
C57 O4 1.366(11)
C57 C58 1.381(13)
C106 C105 1.431(15)
C106 C107 1.477(13)
C174 C175 1.438(13)
C165 N14 1.385(12)
C17 C18 1.372(16)
C17 C16 1.413(15)
C7 C6 1.411(13)
C188 C187 1.362(15)
C63 C64 1.376(13)
C1 N1 1.390(12)
C1 C20 1.402(14)
C1 C2 1.423(16)
C66 C65 1.373(14)
C175 N16 1.376(12)
C153 C152 1.394(19)
C153 C154 1.424(18)
C71 C72 1.368(13)
C137 O7 1.418(12)
C184 C185 1.372(15)
C14 N3 1.383(14)
C14 C15 1.401(15)
C14 C13 1.447(17)
C136 C127 1.364(15)
C136 O6 1.401(12)
C136 C135 1.404(15)
C88 C89 1.425(16)
C88 C93 1.436(15)
C88 C87 1.439(14)
C144 C143 1.351(17)
C144 C145 1.430(16)
C170 N15 1.366(12)
C28 C27 1.392(13)
C167 N15 1.394(12)
C96 C87 1.323(15)
C96 O2 1.422(12)
C178 C179 1.384(15)
C27 C32 1.391(15)
C27 C10 1.508(12)
C133 C134 1.405(17)
C133 C132 1.433(16)
C133 C128 1.458(14)
C65 O6 1.394(12)
C65 C64 1.400(13)
C150 C149 1.371(17)
C150 C151 1.39(2)
C44 C43 1.354(16)
C64 O5 1.390(12)
C19 N4 1.381(13)
C19 C20 1.389(15)
C19 C18 1.427(15)
C156 C155 1.392(14)
C156 O8 1.399(11)
C119 C118 1.383(17)
C119 C120 1.384(18)
C5 C6 1.442(13)
C123 C124 1.349(19)
C123 C122 1.40(2)
C193 C194 1.364(17)
C193 C192 1.384(17)
C125 C126 1.416(14)
C125 C124 1.417(16)
C125 C120 1.446(15)
C155 C154 1.374(17)
C135 C134 1.325(16)
C109 C108 1.393(15)
C109 C110 1.418(17)
C72 O7 1.364(11)
C12 C13 1.321(18)
C186 C185 1.375(16)
C186 C187 1.392(15)
C186 Cl6 1.762(12)
C16 N4 1.384(14)
C16 C15 1.397(15)
C77 O1 1.390(13)
C77 C86 1.390(15)
C189 C190 1.387(14)
C189 C194 1.416(15)
C143 C142 1.439(17)
C105 C104 1.421(18)
C105 C100 1.432(16)
C126 C127 1.490(14)
C43 C42 1.394(16)
C139 C140 1.391(16)
C22 C23 1.357(17)
C89 C90 1.366(16)
C140 C141 1.428(16)
C140 C145 1.442(15)
C160 N13 1.377(12)
C130 C129 1.371(17)
C40 C41 1.396(16)
C6 N2 1.361(13)
C25 C24 1.358(15)
C25 C26 1.392(16)
C113 C114 1.389(15)
C113 C108 1.427(14)
C113 C112 1.430(15)
C86 C85 1.385(17)
C86 C87 1.521(13)
C120 C121 1.44(2)
C129 C128 1.399(15)
C142 C141 1.374(18)
C90 C91 1.451(16)
C112 C111 1.298(19)
C42 C41 1.381(18)
C42 Cl4 1.766(12)
C192 Cl7 1.737(14)
C99 C100 1.453(18)
C108 C107 1.455(13)
C100 C101 1.36(2)
C127 C128 1.420(14)
C15 C33 1.494(18)
C110 C111 1.403(19)
C91 C92 1.353(18)
C84 C83 1.36(3)
C84 C85 1.40(2)
C23 C24 1.379(17)
C24 Cl1 1.772(12)
C94 C93 1.429(17)
C85 C80 1.479(19)
C92 C93 1.378(16)
C83 C82 1.42(3)
C101 C102 1.39(3)
C122 C121 1.30(2)
C151 C152 1.37(2)
C81 C82 1.36(3)
C81 C80 1.41(3)
N1 Y2 2.403(7)
N4 Y2 2.405(8)
N3 Y2 2.396(8)
N2 Y2 2.374(7)
N7 Y2 2.600(6)
N7 Y1 2.781(6)
N9 Y2 2.561(7)
N9 Y1 2.825(7)
N11 Y2 2.565(7)
N11 Y1 2.746(7)
N5 Y2 2.577(7)
N5 Y1 2.759(7)
N14 Y1 2.362(7)
N15 Y1 2.361(7)
N16 Y1 2.355(7)
N13 Y1 2.356(8)
Y1 Y2 3.7086(9)
C1B C2B 1.3900
C1B C6B 1.3900
C1B C7B 1.46(3)
C2B C3B 1.3900
C3B C4B 1.3900
C4B C5B 1.3900
C5B C6B 1.3900
